data_7041572
loop_
_publ_author_name
'Benndorf, Christopher'
'Eckert, Hellmut'
'Janka, Oliver'

_publ_section_title
;
 Ternary rare-earth aluminium intermetallics RE10TAl3 (RE = Y, Ho, Tm, Lu;
 T = Fe, Co, Ni, Ru, Rh, Pd, Os, Ir, Pt) with an ordered anti-Co2Al5
 structure.
;
_journal_issue 4
_journal_name_full 'Dalton transactions (Cambridge, England : 2003)'
_journal_page_first 1083
_journal_page_last 1092
_journal_paper_doi 10.1039/c6dt04314c
_journal_volume 46
_journal_year 2017
_chemical_formula_sum 'Al3 Ru Y10'
_chemical_formula_weight 1071.1
_chemical_name_systematic ' ?'
_space_group_IT_number 194
_symmetry_cell_setting hexagonal
_symmetry_Int_Tables_number 194
_symmetry_space_group_name_Hall '-P 6c 2c'
_symmetry_space_group_name_H-M 'P 63/m m c'
_cell_angle_alpha 90
_cell_angle_beta 90
_cell_angle_gamma 120
_cell_formula_units_Z 2
_cell_length_a 9.5888(3)
_cell_length_b 9.5888(3)
_cell_length_c 9.5942(3)
_cell_measurement_reflns_used 16205
_cell_measurement_temperature 293
_cell_measurement_theta_max 32.71
_cell_measurement_theta_min 2.45
_cell_volume 763.96(4)
_diffrn_ambient_temperature 293
_diffrn_measured_fraction_theta_full 1
_diffrn_measured_fraction_theta_max 1
_diffrn_measurement_device 'four-circle diffractometer'
_diffrn_measurement_device_type 'IPDS Stoe'
_diffrn_measurement_method '??integration method??'
_diffrn_radiation_monochromator graphite
_diffrn_radiation_probe x-ray
_diffrn_radiation_source 'X-ray tube'
_diffrn_radiation_type 'Mo K\a'
_diffrn_radiation_wavelength 0.71073
_diffrn_reflns_av_R_equivalents 0.0915
_diffrn_reflns_av_unetI/netI 0.0268
_diffrn_reflns_limit_h_max 14
_diffrn_reflns_limit_h_min -14
_diffrn_reflns_limit_k_max 14
_diffrn_reflns_limit_k_min -14
_diffrn_reflns_limit_l_max 14
_diffrn_reflns_limit_l_min -14
_diffrn_reflns_number 23798
_diffrn_reflns_theta_full 33.67
_diffrn_reflns_theta_max 33.67
_diffrn_reflns_theta_min 2.45
_exptl_absorpt_coefficient_mu 38.57
_exptl_absorpt_correction_T_max 0.467
_exptl_absorpt_correction_T_min 0.453
_exptl_absorpt_correction_type numerical
_exptl_crystal_colour silver
_exptl_crystal_density_diffrn 4.6564
_exptl_crystal_description block
_exptl_crystal_F_000 946
_exptl_crystal_size_max 0.035
_exptl_crystal_size_mid 0.020
_exptl_crystal_size_min 0.020
_refine_diff_density_max 1.69
_refine_diff_density_min -1.27
_refine_ls_extinction_method none
_refine_ls_goodness_of_fit_gt 1.65
_refine_ls_goodness_of_fit_ref 1.50
_refine_ls_number_constraints 0
_refine_ls_number_parameters 20
_refine_ls_number_reflns 610
_refine_ls_number_restraints 0
_refine_ls_R_factor_all 0.0568
_refine_ls_R_factor_gt 0.0336
_refine_ls_shift/su_max 0.0002
_refine_ls_shift/su_mean 0.0001
_refine_ls_structure_factor_coef Fsqd
_refine_ls_weighting_details w=1/(\s^2^(I)+0.0004I^2^)
_refine_ls_weighting_scheme sigma
_refine_ls_wR_factor_gt 0.0672
_refine_ls_wR_factor_ref 0.0730
_reflns_number_gt 432
_reflns_number_total 610
_reflns_threshold_expression I>3\s(I)
_cod_data_source_file c6dt04314c2.cif
_cod_data_source_block I
_cod_depositor_comments
;
The following automatic conversions were performed:

'_diffrn_radiation_probe' value 'X-ray' changed to 'x-ray' according
to
/usr/data/users/saulius/crontab/automatic-downloads/rss-feeds/RSC/lib/dictionaries/cif_core.dic
dictionary named 'cif_core.dic' version 2.4.2 from 2011-04-26.

Automatic conversion script
Id: cif_fix_values 4268 2015-11-12 08:31:59Z antanas 

 Adding full bibliography for 7041572--7041573.cif.
;
_cod_original_sg_symbol_Hall '-P 6c;-2c'
_cod_original_formula_sum 'Al3 Ru1 Y10'
_cod_database_code 7041572

loop_
_space_group_symop_id
_space_group_symop_operation_xyz
1 x,y,z
2 -y,x-y,z
3 -x+y,-x,z
4 -x,-y,z+1/2
5 y,-x+y,z+1/2
6 x-y,x,z+1/2
7 y,x,-z
8 x-y,-y,-z
9 -x,-x+y,-z
10 -y,-x,-z+1/2
11 -x+y,y,-z+1/2
12 x,x-y,-z+1/2
13 -x,-y,-z
14 y,-x+y,-z
15 x-y,x,-z
16 x,y,-z+1/2
17 -y,x-y,-z+1/2
18 -x+y,-x,-z+1/2
19 -y,-x,z
20 -x+y,y,z
21 x,x-y,z
22 y,x,z+1/2
23 x-y,-y,z+1/2
24 -x,-x+y,z+1/2

loop_
_atom_site_label
_atom_site_type_symbol
_atom_site_fract_x
_atom_site_fract_y
_atom_site_fract_z
_atom_site_adp_type
_atom_site_U_iso_or_equiv
_atom_site_site_symmetry_multiplicity
_atom_site_occupancy
_atom_site_calc_flag
Y1 Y 0.20785(5) 0.41570(9) 0.05909(7) Uani 0.0205(2) 12 1 d
Y2 Y 0.54048(7) 0.08095(14) 0.25 Uani 0.0223(3) 6 1 d
Y3 Y 0 0 0 Uani 0.0256(5) 2 1 d
Ru Ru 0.333333 0.666667 0.25 Uani 0.0206(3) 2 1 d
Al Al 0.2257(5) 0.1128(2) 0.25 Uani 0.0263(12) 6 1 d

loop_
_atom_site_aniso_label
_atom_site_aniso_type_symbol
_atom_site_aniso_U_11
_atom_site_aniso_U_22
_atom_site_aniso_U_33
_atom_site_aniso_U_12
_atom_site_aniso_U_13
_atom_site_aniso_U_23
Y1 Y 0.0204(2) 0.0211(3) 0.0203(3) 0.01053(16) -0.00088(14) -0.0018(3)
Y2 Y 0.0235(3) 0.0223(5) 0.0206(4) 0.0112(2) 0 0
Y3 Y 0.0241(6) 0.0241(6) 0.0286(9) 0.0121(3) 0 0
Ru Ru 0.0229(4) 0.0229(4) 0.0161(5) 0.0115(2) 0 0
Al Al 0.0252(18) 0.0306(13) 0.0213(14) 0.0126(9) 0 0

loop_
_atom_type_symbol
_atom_type_scat_dispersion_real
_atom_type_scat_dispersion_imag
_atom_type_scat_source
Al 0.0645 0.0514 'International Tables Vol C tables 4.2.6.8 and 6.1.1.1'
Ru -1.2594 0.8363 'International Tables Vol C tables 4.2.6.8 and 6.1.1.1'
Y -2.7962 3.5667 'International Tables Vol C tables 4.2.6.8 and 6.1.1.1'

loop_
_geom_angle_atom_site_label_1
_geom_angle_atom_site_label_2
_geom_angle_atom_site_label_3
_geom_angle_site_symmetry_1
_geom_angle_site_symmetry_3
_geom_angle
Y1 Y1 Y1 2_665 3_565 60.00(3)
Y1 Y1 Y1 2_665 7_555 90.00(2)
Y1 Y1 Y1 2_665 9_555 145.36(3)
Y1 Y1 Y1 2_665 11_555 90.00(2)
Y1 Y1 Y2 2_665 2_555 109.51(3)
Y1 Y1 Y2 2_665 3_665 59.12(2)
Y1 Y1 Y2 2_665 5_564 90.16(3)
Y1 Y1 Y2 2_665 6_554 60.166(17)
Y1 Y1 Y3 2_665 . 148.71(3)
Y1 Y1 Ru 2_665 . 49.420(16)
Y1 Y1 Al 2_665 . 112.92(6)
Y1 Y1 Al 2_665 2_555 148.42(4)
Y1 Y1 Al 2_665 6_554 114.01(6)
Y1 Y1 Y1 3_565 7_555 145.36(2)
Y1 Y1 Y1 3_565 9_555 90.00(3)
Y1 Y1 Y1 3_565 11_555 90.00(3)
Y1 Y1 Y2 3_565 2_555 59.12(3)
Y1 Y1 Y2 3_565 3_665 109.51(2)
Y1 Y1 Y2 3_565 5_564 60.17(3)
Y1 Y1 Y2 3_565 6_554 90.16(3)
Y1 Y1 Y3 3_565 . 148.71(2)
Y1 Y1 Ru 3_565 . 49.420(19)
Y1 Y1 Al 3_565 . 148.42(3)
Y1 Y1 Al 3_565 2_555 112.92(8)
Y1 Y1 Al 3_565 6_554 114.01(9)
Y1 Y1 Y1 7_555 9_555 110.73(3)
Y1 Y1 Y1 7_555 11_555 108.18(3)
Y1 Y1 Y2 7_555 2_555 155.35(3)
Y1 Y1 Y2 7_555 3_665 60.96(2)
Y1 Y1 Y2 7_555 5_564 106.99(3)
Y1 Y1 Y2 7_555 6_554 57.92(2)
Y1 Y1 Y3 7_555 . 58.713(16)
Y1 Y1 Ru 7_555 . 124.25(2)
Y1 Y1 Al 7_555 . 56.08(5)
Y1 Y1 Al 7_555 2_555 101.71(8)
Y1 Y1 Al 7_555 6_554 60.09(10)
Y1 Y1 Y1 9_555 11_555 108.18(2)
Y1 Y1 Y2 9_555 2_555 60.96(2)
Y1 Y1 Y2 9_555 3_665 155.35(3)
Y1 Y1 Y2 9_555 5_564 57.92(2)
Y1 Y1 Y2 9_555 6_554 106.99(3)
Y1 Y1 Y3 9_555 . 58.713(18)
Y1 Y1 Ru 9_555 . 124.25(3)
Y1 Y1 Al 9_555 . 101.71(6)
Y1 Y1 Al 9_555 2_555 56.08(3)
Y1 Y1 Al 9_555 6_554 60.09(8)
Y1 Y1 Y2 11_555 2_555 58.61(2)
Y1 Y1 Y2 11_555 3_665 58.61(2)
Y1 Y1 Y2 11_555 5_564 144.83(4)
Y1 Y1 Y2 11_555 6_554 144.83(3)
Y1 Y1 Y3 11_555 . 99.33(2)
Y1 Y1 Ru 11_555 . 48.689(16)
Y1 Y1 Al 11_555 . 58.54(3)
Y1 Y1 Al 11_555 2_555 58.54(3)
Y1 Y1 Al 11_555 6_554 151.98(6)
Y2 Y1 Y2 2_555 3_665 115.84(3)
Y2 Y1 Y2 2_555 5_564 88.41(3)
Y2 Y1 Y2 2_555 6_554 145.10(4)
Y2 Y1 Y3 2_555 . 100.75(2)
Y2 Y1 Ru 2_555 . 65.06(2)
Y2 Y1 Al 2_555 . 101.20(6)
Y2 Y1 Al 2_555 2_555 53.87(8)
Y2 Y1 Al 2_555 6_554 120.56(9)
Y2 Y1 Y2 3_665 5_564 145.10(2)
Y2 Y1 Y2 3_665 6_554 88.41(3)
Y2 Y1 Y3 3_665 . 100.75(3)
Y2 Y1 Ru 3_665 . 65.064(18)
Y2 Y1 Al 3_665 . 53.87(5)
Y2 Y1 Al 3_665 2_555 101.20(5)
Y2 Y1 Al 3_665 6_554 120.56(10)
Y2 Y1 Y2 5_564 6_554 60.04(3)
Y2 Y1 Y3 5_564 . 98.59(2)
Y2 Y1 Ru 5_564 . 108.97(3)
Y2 Y1 Al 5_564 . 149.62(4)
Y2 Y1 Al 5_564 2_555 113.58(4)
Y2 Y1 Al 5_564 6_554 54.03(9)
Y2 Y1 Y3 6_554 . 98.59(2)
Y2 Y1 Ru 6_554 . 108.970(18)
Y2 Y1 Al 6_554 . 113.58(6)
Y2 Y1 Al 6_554 2_555 149.62(6)
Y2 Y1 Al 6_554 6_554 54.02(6)
Y3 Y1 Ru . . 148.02(3)
Y3 Y1 Al . . 51.49(3)
Y3 Y1 Al . 2_555 51.49(6)
Y3 Y1 Al . 6_554 52.65(6)
Ru Y1 Al . . 101.17(3)
Ru Y1 Al . 2_555 101.17(5)
Ru Y1 Al . 6_554 159.33(6)
Al Y1 Al . 2_555 55.10(9)
Al Y1 Al . 6_554 97.13(8)
Al Y1 Al 2_555 6_554 97.13(6)
Y1 Y2 Y1 2_655 3_555 61.77(3)
Y1 Y2 Y1 2_655 5_555 151.55(3)
Y1 Y2 Y1 2_655 6_655 111.62(4)
Y1 Y2 Y1 2_655 7_555 91.586(19)
Y1 Y2 Y1 2_655 9_655 61.12(2)
Y1 Y2 Y1 2_655 10_655 62.78(3)
Y1 Y2 Y1 2_655 12_555 93.99(3)
Y1 Y2 Y2 2_655 2_655 109.51(3)
Y1 Y2 Y2 2_655 3_665 147.922(18)
Y1 Y2 Ru 2_655 1_545 47.00(2)
Y1 Y2 Al 2_655 . 124.63(3)
Y1 Y2 Al 2_655 2_655 62.95(7)
Y1 Y2 Y1 3_555 5_555 111.63(3)
Y1 Y2 Y1 3_555 6_655 151.55(3)
Y1 Y2 Y1 3_555 7_555 61.117(14)
Y1 Y2 Y1 3_555 9_655 91.586(17)
Y1 Y2 Y1 3_555 10_655 93.99(3)
Y1 Y2 Y1 3_555 12_555 62.785(19)
Y1 Y2 Y2 3_555 2_655 147.922(17)
Y1 Y2 Y2 3_555 3_665 109.51(3)
Y1 Y2 Ru 3_555 1_545 46.995(16)
Y1 Y2 Al 3_555 . 62.95(3)
Y1 Y2 Al 3_555 2_655 124.63(7)
Y1 Y2 Y1 5_555 6_655 59.67(2)
Y1 Y2 Y1 5_555 7_555 109.65(4)
Y1 Y2 Y1 5_555 9_655 146.23(4)
Y1 Y2 Y1 5_555 10_655 91.59(2)
Y1 Y2 Y1 5_555 12_555 61.12(2)
Y1 Y2 Y2 5_555 2_655 89.84(3)
Y1 Y2 Y2 5_555 3_665 59.98(3)
Y1 Y2 Ru 5_555 1_545 106.885(18)
Y1 Y2 Al 5_555 . 58.67(2)
Y1 Y2 Al 5_555 2_655 118.14(3)
Y1 Y2 Y1 6_655 7_555 146.23(4)
Y1 Y2 Y1 6_655 9_655 109.65(2)
Y1 Y2 Y1 6_655 10_655 61.117(17)
Y1 Y2 Y1 6_655 12_555 91.586(16)
Y1 Y2 Y2 6_655 2_655 59.981(15)
Y1 Y2 Y2 6_655 3_665 89.84(3)
Y1 Y2 Ru 6_655 1_545 106.89(3)
Y1 Y2 Al 6_655 . 118.14(3)
Y1 Y2 Al 6_655 2_655 58.67(3)
Y1 Y2 Y1 7_555 9_655 59.667(19)
Y1 Y2 Y1 7_555 10_655 151.55(3)
Y1 Y2 Y1 7_555 12_555 111.63(2)
Y1 Y2 Y2 7_555 2_655 89.84(3)
Y1 Y2 Y2 7_555 3_665 59.98(2)
Y1 Y2 Ru 7_555 1_545 106.885(14)
Y1 Y2 Al 7_555 . 58.67(2)
Y1 Y2 Al 7_555 2_655 118.14(3)
Y1 Y2 Y1 9_655 10_655 111.62(4)
Y1 Y2 Y1 9_655 12_555 151.55(3)
Y1 Y2 Y2 9_655 2_655 59.981(17)
Y1 Y2 Y2 9_655 3_665 89.84(3)
Y1 Y2 Ru 9_655 1_545 106.88(3)
Y1 Y2 Al 9_655 . 118.14(3)
Y1 Y2 Al 9_655 2_655 58.67(3)
Y1 Y2 Y1 10_655 12_555 61.77(2)
Y1 Y2 Y2 10_655 2_655 109.51(3)
Y1 Y2 Y2 10_655 3_665 147.922(16)
Y1 Y2 Ru 10_655 1_545 46.995(19)
Y1 Y2 Al 10_655 . 124.63(3)
Y1 Y2 Al 10_655 2_655 62.95(7)
Y1 Y2 Y2 12_555 2_655 147.922(18)
Y1 Y2 Y2 12_555 3_665 109.51(4)
Y1 Y2 Ru 12_555 1_545 46.995(19)
Y1 Y2 Al 12_555 . 62.95(3)
Y1 Y2 Al 12_555 2_655 124.63(7)
Y2 Y2 Y2 2_655 3_665 60.00(4)
Y2 Y2 Ru 2_655 1_545 150.00(5)
Y2 Y2 Al 2_655 . 115.23(6)
Y2 Y2 Al 2_655 2_655 55.23(8)
Y2 Y2 Ru 3_665 1_545 150.00(3)
Y2 Y2 Al 3_665 . 55.23(4)
Y2 Y2 Al 3_665 2_655 115.23(9)
Ru Y2 Al 1_545 . 94.77(4)
Ru Y2 Al 1_545 2_655 94.77(9)
Al Y2 Al . 2_655 170.46(10)
Y1 Y3 Y1 . 2_555 117.43(2)
Y1 Y3 Y1 . 3_555 117.426(14)
Y1 Y3 Y1 . 7_555 62.574(14)
Y1 Y3 Y1 . 8_555 180.0(5)
Y1 Y3 Y1 . 9_555 62.574(15)
Y1 Y3 Al . . 64.44(5)
Y1 Y3 Al . 2_555 64.44(7)
Y1 Y3 Al . 3_555 118.67(6)
Y1 Y3 Al . 4_554 115.56(5)
Y1 Y3 Al . 5_554 115.56(7)
Y1 Y3 Al . 6_554 61.33(6)
Y1 Y3 Y1 2_555 3_555 117.43(2)
Y1 Y3 Y1 2_555 7_555 180.0(5)
Y1 Y3 Y1 2_555 8_555 62.57(2)
Y1 Y3 Y1 2_555 9_555 62.57(2)
Y1 Y3 Al 2_555 . 118.67(6)
Y1 Y3 Al 2_555 2_555 64.44(4)
Y1 Y3 Al 2_555 3_555 64.44(9)
Y1 Y3 Al 2_555 4_554 61.33(6)
Y1 Y3 Al 2_555 5_554 115.56(4)
Y1 Y3 Al 2_555 6_554 115.56(9)
Y1 Y3 Y1 3_555 7_555 62.574(15)
Y1 Y3 Y1 3_555 8_555 62.57(2)
Y1 Y3 Y1 3_555 9_555 180.0(5)
Y1 Y3 Al 3_555 . 64.44(7)
Y1 Y3 Al 3_555 2_555 118.67(7)
Y1 Y3 Al 3_555 3_555 64.44(10)
Y1 Y3 Al 3_555 4_554 115.56(7)
Y1 Y3 Al 3_555 5_554 61.33(7)
Y1 Y3 Al 3_555 6_554 115.56(10)
Y1 Y3 Y1 7_555 8_555 117.43(2)
Y1 Y3 Y1 7_555 9_555 117.426(14)
Y1 Y3 Al 7_555 . 61.33(6)
Y1 Y3 Al 7_555 2_555 115.56(4)
Y1 Y3 Al 7_555 3_555 115.56(9)
Y1 Y3 Al 7_555 4_554 118.67(6)
Y1 Y3 Al 7_555 5_554 64.44(4)
Y1 Y3 Al 7_555 6_554 64.44(9)
Y1 Y3 Y1 8_555 9_555 117.43(2)
Y1 Y3 Al 8_555 . 115.56(5)
Y1 Y3 Al 8_555 2_555 115.56(7)
Y1 Y3 Al 8_555 3_555 61.33(6)
Y1 Y3 Al 8_555 4_554 64.44(5)
Y1 Y3 Al 8_555 5_554 64.44(7)
Y1 Y3 Al 8_555 6_554 118.67(6)
Y1 Y3 Al 9_555 . 115.56(7)
Y1 Y3 Al 9_555 2_555 61.33(7)
Y1 Y3 Al 9_555 3_555 115.56(10)
Y1 Y3 Al 9_555 4_554 64.44(7)
Y1 Y3 Al 9_555 5_554 118.67(7)
Y1 Y3 Al 9_555 6_554 64.44(10)
Al Y3 Al . 2_555 64.44(8)
Al Y3 Al . 3_555 64.44(7)
Al Y3 Al . 4_554 180.0(5)
Al Y3 Al . 5_554 115.56(8)
Al Y3 Al . 6_554 115.56(7)
Al Y3 Al 2_555 3_555 64.44(12)
Al Y3 Al 2_555 4_554 115.56(8)
Al Y3 Al 2_555 5_554 180.0(5)
Al Y3 Al 2_555 6_554 115.56(12)
Al Y3 Al 3_555 4_554 115.56(7)
Al Y3 Al 3_555 5_554 115.56(12)
Al Y3 Al 3_555 6_554 180.0(5)
Al Y3 Al 4_554 5_554 64.44(8)
Al Y3 Al 4_554 6_554 64.44(7)
Al Y3 Al 5_554 6_554 64.44(12)
Y1 Ru Y1 . 2_665 81.160(19)
Y1 Ru Y1 . 3_565 81.16(2)
Y1 Ru Y1 . 10_665 135.88(2)
Y1 Ru Y1 . 11_555 82.62(2)
Y1 Ru Y1 . 12_565 135.881(14)
Y1 Ru Y2 . 1_565 138.689(15)
Y1 Ru Y2 . 2_555 67.94(2)
Y1 Ru Y2 . 3_665 67.940(18)
Y1 Ru Y1 2_665 3_565 81.16(3)
Y1 Ru Y1 2_665 10_665 82.62(2)
Y1 Ru Y1 2_665 11_555 135.88(3)
Y1 Ru Y1 2_665 12_565 135.88(2)
Y1 Ru Y2 2_665 1_565 67.94(2)
Y1 Ru Y2 2_665 2_555 138.689(15)
Y1 Ru Y2 2_665 3_665 67.94(3)
Y1 Ru Y1 3_565 10_665 135.881(14)
Y1 Ru Y1 3_565 11_555 135.88(2)
Y1 Ru Y1 3_565 12_565 82.62(2)
Y1 Ru Y2 3_565 1_565 67.941(14)
Y1 Ru Y2 3_565 2_555 67.94(2)
Y1 Ru Y2 3_565 3_665 138.689(17)
Y1 Ru Y1 10_665 11_555 81.160(19)
Y1 Ru Y1 10_665 12_565 81.16(2)
Y1 Ru Y2 10_665 1_565 67.941(15)
Y1 Ru Y2 10_665 2_555 138.689(15)
Y1 Ru Y2 10_665 3_665 67.940(18)
Y1 Ru Y1 11_555 12_565 81.16(3)
Y1 Ru Y2 11_555 1_565 138.689(15)
Y1 Ru Y2 11_555 2_555 67.94(3)
Y1 Ru Y2 11_555 3_665 67.94(3)
Y1 Ru Y2 12_565 1_565 67.940(18)
Y1 Ru Y2 12_565 2_555 67.94(2)
Y1 Ru Y2 12_565 3_665 138.689(17)
Y2 Ru Y2 1_565 2_555 120.00(3)
Y2 Ru Y2 1_565 3_665 120.00(2)
Y2 Ru Y2 2_555 3_665 120.00(3)
Y1 Al Y1 . 3_555 116.845(19)
Y1 Al Y1 . 5_555 118.72(6)
Y1 Al Y1 . 7_555 63.83(3)
Y1 Al Y1 . 11_555 62.93(6)
Y1 Al Y1 . 12_555 175.17(12)
Y1 Al Y2 . . 121.37(7)
Y1 Al Y2 . 3_665 63.18(4)
Y1 Al Y3 . . 64.07(5)
Y1 Al Y3 . 4_555 112.66(13)
Y1 Al Al . 2_555 62.45(9)
Y1 Al Al . 3_555 112.92(14)
Y1 Al Y1 3_555 5_555 118.72(11)
Y1 Al Y1 3_555 7_555 63.83(4)
Y1 Al Y1 3_555 11_555 175.17(12)
Y1 Al Y1 3_555 12_555 62.93(5)
Y1 Al Y2 3_555 . 63.18(7)
Y1 Al Y2 3_555 3_665 121.37(11)
Y1 Al Y3 3_555 . 64.07(3)
Y1 Al Y3 3_555 4_555 112.66(5)
Y1 Al Al 3_555 2_555 112.92(9)
Y1 Al Al 3_555 3_555 62.45(9)
Y1 Al Y1 5_555 7_555 123.96(12)
Y1 Al Y1 5_555 11_555 63.83(3)
Y1 Al Y1 5_555 12_555 63.83(5)
Y1 Al Y2 5_555 . 67.30(7)
Y1 Al Y2 5_555 3_665 67.30(5)
Y1 Al Y3 5_555 . 170.02(11)
Y1 Al Y3 5_555 4_555 66.019(13)
Y1 Al Al 5_555 2_555 114.01(8)
Y1 Al Al 5_555 3_555 114.01(4)
Y1 Al Y1 7_555 11_555 118.72(6)
Y1 Al Y1 7_555 12_555 118.72(11)
Y1 Al Y2 7_555 . 67.30(7)
Y1 Al Y2 7_555 3_665 67.30(5)
Y1 Al Y3 7_555 . 66.019(13)
Y1 Al Y3 7_555 4_555 170.02(11)
Y1 Al Al 7_555 2_555 114.01(8)
Y1 Al Al 7_555 3_555 114.01(4)
Y1 Al Y1 11_555 12_555 116.85(2)
Y1 Al Y2 11_555 . 121.37(7)
Y1 Al Y2 11_555 3_665 63.18(4)
Y1 Al Y3 11_555 . 112.66(13)
Y1 Al Y3 11_555 4_555 64.07(5)
Y1 Al Al 11_555 2_555 62.45(9)
Y1 Al Al 11_555 3_555 112.92(14)
Y1 Al Y2 12_555 . 63.18(7)
Y1 Al Y2 12_555 3_665 121.37(11)
Y1 Al Y3 12_555 . 112.66(5)
Y1 Al Y3 12_555 4_555 64.07(3)
Y1 Al Al 12_555 2_555 112.92(9)
Y1 Al Al 12_555 3_555 62.45(9)
Y2 Al Y2 . 3_665 69.54(8)
Y2 Al Y3 . . 120.38(8)
Y2 Al Y3 . 4_555 120.38(8)
Y2 Al Al . 2_555 175.23(10)
Y2 Al Al . 3_555 115.23(14)
Y2 Al Y3 3_665 . 120.38(4)
Y2 Al Y3 3_665 4_555 120.38(4)
Y2 Al Al 3_665 2_555 115.23(13)
Y2 Al Al 3_665 3_555 175.23(18)
Y3 Al Y3 . 4_555 104.00(11)
Y3 Al Al . 2_555 57.78(8)
Y3 Al Al . 3_555 57.78(6)
Y3 Al Al 4_555 2_555 57.78(8)
Y3 Al Al 4_555 3_555 57.78(6)
Al Al Al 2_555 3_555 60.00(14)

loop_
_geom_bond_atom_site_label_1
_geom_bond_atom_site_label_2
_geom_bond_site_symmetry_2
_geom_bond_distance
Y1 Y1 2_665 3.6097(9)
Y1 Y1 3_565 3.6097(12)
Y1 Y1 7_555 3.6335(12)
Y1 Y1 9_555 3.6335(7)
Y1 Y1 11_555 3.6632(10)
Y1 Y2 2_555 3.5162(15)
Y1 Y2 3_665 3.5162(14)
Y1 Y2 5_564 3.6280(13)
Y1 Y2 6_554 3.6280(10)
Y1 Y3 . 3.4983(8)
Y1 Ru . 2.7745(8)
Y1 Al . 3.509(3)
Y1 Al 2_555 3.509(2)
Y1 Al 6_554 3.3592(19)
Y2 Y2 2_655 3.6300(13)
Y2 Y2 3_665 3.6300(17)
Y2 Ru 1_545 3.4403(12)
Y2 Al . 3.182(5)
Y2 Al 2_655 3.183(3)
Y3 Al . 3.044(2)
Y3 Al 2_555 3.044(3)
Y3 Al 3_555 3.044(2)
Y3 Al 4_554 3.044(2)
Y3 Al 5_554 3.044(3)
Y3 Al 6_554 3.044(2)
Al Al 2_555 3.246(6)
Al Al 3_555 3.246(4)
